data_4036527
loop_
_publ_author_name
'R\"udiger, Elias C'
'Rominger, Frank'
'Steuer, Lena'
'Bunz, Uwe H. F.'

_publ_section_title
;
 Synthesis of Substituted Trinaphthylenes.
;
_journal_issue 1
_journal_name_full 'The Journal of organic chemistry'
_journal_page_first 193
_journal_page_last 196
_journal_paper_doi 10.1021/acs.joc.5b02481
_journal_volume 81
_journal_year 2016
_chemical_formula_sum 'C39 H36 Cl6 O6'
_chemical_formula_weight 813.38
_chemical_name_common '1 in paper'
_space_group_crystal_system monoclinic
_space_group_IT_number 15
_space_group_name_Hall '-C 2yc'
_space_group_name_H-M_alt 'C 1 2/c 1'
_atom_sites_solution_hydrogens geom
_audit_creation_method SHELXL-2014/7
_cell_angle_alpha 90
_cell_angle_beta 91.095(6)
_cell_angle_gamma 90
_cell_formula_units_Z 4
_cell_length_a 16.483(3)
_cell_length_b 17.791(3)
_cell_length_c 12.945(2)
_cell_measurement_reflns_used 1520
_cell_measurement_temperature 200(2)
_cell_measurement_theta_max 24.99
_cell_measurement_theta_min 2.32
_cell_volume 3795.4(11)
_computing_cell_refinement 'Bruker SAINT'
_computing_data_collection 'Bruker APEX2'
_computing_data_reduction 'Bruker SAINT'
_computing_molecular_graphics 'Bruker SHELXTL'
_computing_publication_material 'Bruker SHELXTL'
_computing_structure_refinement 'SHELXL-2014/7 (Sheldrick, 2014)'
_computing_structure_solution 'SHELXS-97 (Sheldrick 2008)'
_diffrn_ambient_temperature 200(2)
_diffrn_measured_fraction_theta_full 0.909
_diffrn_measured_fraction_theta_max 0.909
_diffrn_measurement_device_type 'Bruker APEX area detector'
_diffrn_measurement_method '\f and \w scans'
_diffrn_radiation_type MoK\a
_diffrn_radiation_wavelength 0.71073
_diffrn_reflns_av_R_equivalents 0.0954
_diffrn_reflns_av_unetI/netI 0.1041
_diffrn_reflns_Laue_measured_fraction_full 0.909
_diffrn_reflns_Laue_measured_fraction_max 0.909
_diffrn_reflns_number 17243
_diffrn_reflns_point_group_measured_fraction_full 0.909
_diffrn_reflns_point_group_measured_fraction_max 0.909
_diffrn_reflns_theta_full 25.013
_diffrn_reflns_theta_max 25.013
_diffrn_reflns_theta_min 1.684
_diffrn_source 'sealed tube'
_exptl_absorpt_coefficient_mu 0.499
_exptl_absorpt_correction_T_max 0.957873
_exptl_absorpt_correction_T_min 0.717263
_exptl_absorpt_correction_type multi-scan
_exptl_absorpt_process_details
;
Sheldrick, G. M. (2008). <i>SADABS</i>. University of G\"ottingen, Germany.
;
_exptl_crystal_colour colourless
_exptl_crystal_density_diffrn 1.424
_exptl_crystal_description needle
_exptl_crystal_F_000 1680
_exptl_crystal_size_max 0.940
_exptl_crystal_size_mid 0.060
_exptl_crystal_size_min 0.050
_refine_diff_density_max 0.463
_refine_diff_density_min -0.527
_refine_diff_density_rms 0.092
_refine_ls_extinction_method none
_refine_ls_goodness_of_fit_ref 1.221
_refine_ls_hydrogen_treatment constr
_refine_ls_matrix_type full
_refine_ls_number_parameters 234
_refine_ls_number_reflns 3053
_refine_ls_number_restraints 162
_refine_ls_restrained_S_all 1.200
_refine_ls_R_factor_all 0.2185
_refine_ls_R_factor_gt 0.1549
_refine_ls_shift/su_max 0.000
_refine_ls_shift/su_mean 0.000
_refine_ls_structure_factor_coef Fsqd
_refine_ls_weighting_details 'w=1/[\s^2^(Fo^2^)+(0.0447P)^2^+69.2521P] where P=(Fo^2^+2Fc^2^)/3'
_refine_ls_weighting_scheme calc
_refine_ls_wR_factor_gt 0.2725
_refine_ls_wR_factor_ref 0.2979
_reflns_Friedel_coverage 0.000
_reflns_number_gt 1841
_reflns_number_total 3053
_reflns_threshold_expression 'I > 2\s(I)'
_cod_data_source_file ELR12.CIF
_cod_data_source_block elr12
_cod_original_cell_volume 3795.2(12)
_cod_original_sg_symbol_H-M 'C 2/c'
_cod_database_code 4036527
_shelx_shelxl_version_number 2014/7
_shelx_space_group_comment
; 
The symmetry employed for this shelxl refinement is uniquely defined 
by the following loop, which should always be used as a source of 
symmetry information in preference to the above space-group names. 
They are only intended as comments. 
;
_shelx_estimated_absorpt_t_min 0.651
_shelx_estimated_absorpt_t_max 0.975

loop_
_space_group_symop_operation_xyz
'x, y, z'
'-x, y, -z+1/2'
'x+1/2, y+1/2, z'
'-x+1/2, y+1/2, -z+1/2'
'-x, -y, -z'
'x, -y, z-1/2'
'-x+1/2, -y+1/2, -z'
'x+1/2, -y+1/2, z-1/2'

loop_
_atom_site_label
_atom_site_type_symbol
_atom_site_fract_x
_atom_site_fract_y
_atom_site_fract_z
_atom_site_U_iso_or_equiv
_atom_site_adp_type
_atom_site_occupancy
_atom_site_site_symmetry_order
_atom_site_calc_flag
_atom_site_refinement_flags_posn
_atom_site_refinement_flags_adp
_atom_site_refinement_flags_occupancy
C10 C 0.4749(5) 0.3466(5) 0.7006(6) 0.0221(18) Uani 1 1 d . U .
C11 C 0.4487(5) 0.2802(5) 0.6574(7) 0.027(2) Uani 1 1 d . U .
H11 H 0.4609 0.2341 0.6914 0.032 Uiso 1 1 calc R U .
C12 C 0.4042(6) 0.2794(5) 0.5636(7) 0.028(2) Uani 1 1 d . U .
C13 C 0.3761(5) 0.2093(5) 0.5199(7) 0.027(2) Uani 1 1 d . U .
H13 H 0.3860 0.1633 0.5552 0.033 Uiso 1 1 calc R U .
C14 C 0.3352(6) 0.2098(5) 0.4273(7) 0.032(2) Uani 1 1 d . U .
O14 O 0.3067(4) 0.1469(4) 0.3772(5) 0.0381(17) Uani 1 1 d . U .
O15 O 0.2746(4) 0.2703(4) 0.2845(5) 0.0378(18) Uani 1 1 d . U .
C15 C 0.3179(6) 0.2795(5) 0.3743(7) 0.029(2) Uani 1 1 d . U .
C16 C 0.3421(6) 0.3452(6) 0.4165(7) 0.037(2) Uani 1 1 d . U .
H16 H 0.3291 0.3910 0.3824 0.045 Uiso 1 1 calc R U .
C17 C 0.3867(5) 0.3468(5) 0.5111(6) 0.0197(17) Uani 1 1 d . U .
C18 C 0.4129(6) 0.4143(5) 0.5576(7) 0.028(2) Uani 1 1 d . U .
H18 H 0.4003 0.4604 0.5239 0.033 Uiso 1 1 calc R U .
C19 C 0.4561(6) 0.4165(5) 0.6506(7) 0.032(2) Uani 1 1 d . U .
C20 C 0.4801(5) 0.4890(5) 0.7008(6) 0.0234(19) Uani 1 1 d . U .
C21 C 0.4615(6) 0.5566(5) 0.6547(7) 0.029(2) Uani 1 1 d . U .
H21 H 0.4347 0.5564 0.5891 0.035 Uiso 1 1 calc R U .
C22 C 0.4805(6) 0.6260(5) 0.7008(7) 0.028(2) Uani 1 1 d . U .
C23 C 0.4607(6) 0.6960(5) 0.6526(7) 0.033(2) Uani 1 1 d . U .
H23 H 0.4345 0.6968 0.5865 0.040 Uiso 1 1 calc R U .
C24 C 0.4793(7) 0.7612(5) 0.7011(7) 0.035(2) Uani 1 1 d . U .
O24 O 0.4636(4) 0.8318(3) 0.6616(5) 0.0403(18) Uani 1 1 d . U .
C31 C 0.3199(8) 0.0767(5) 0.4273(8) 0.050(3) Uani 1 1 d . U .
H31A H 0.2958 0.0364 0.3853 0.075 Uiso 1 1 calc R U .
H31B H 0.2947 0.0775 0.4952 0.075 Uiso 1 1 calc R U .
H31C H 0.3783 0.0680 0.4359 0.075 Uiso 1 1 calc R U .
C32 C 0.2483(7) 0.3369(6) 0.2333(8) 0.044(3) Uani 1 1 d . U .
H32A H 0.2183 0.3235 0.1697 0.066 Uiso 1 1 calc R U .
H32B H 0.2955 0.3676 0.2160 0.066 Uiso 1 1 calc R U .
H32C H 0.2128 0.3655 0.2787 0.066 Uiso 1 1 calc R U .
C33 C 0.4204(7) 0.8333(6) 0.5652(8) 0.047(3) Uani 1 1 d . U .
H33A H 0.4122 0.8855 0.5435 0.071 Uiso 1 1 calc R U .
H33B H 0.3677 0.8087 0.5728 0.071 Uiso 1 1 calc R U .
H33C H 0.4518 0.8066 0.5131 0.071 Uiso 1 1 calc R U .
C41 C 0.2066(8) 0.1158(7) 0.1748(9) 0.059(3) Uani 1 1 d . U .
H41A H 0.2390 0.1491 0.2210 0.071 Uiso 1 1 calc R U .
H41B H 0.1548 0.1048 0.2091 0.071 Uiso 1 1 calc R U .
Cl1 Cl 0.1861(3) 0.1629(3) 0.0595(3) 0.0967(15) Uani 1 1 d . U .
Cl2 Cl 0.2587(3) 0.0329(2) 0.1579(3) 0.0985(15) Uani 1 1 d . U .
C42 C 0.5000 0.9909(9) 0.7500 0.069(6) Uani 1 2 d S TU P
H42A H 0.4516 0.9581 0.7532 0.083 Uiso 0.5 1 calc R U P
H42B H 0.5484 0.9581 0.7468 0.083 Uiso 0.5 1 calc R U P
Cl3 Cl 0.5062(3) 1.0446(2) 0.8611(3) 0.1031(17) Uani 1 1 d . U .

loop_
_atom_site_aniso_label
_atom_site_aniso_U_11
_atom_site_aniso_U_22
_atom_site_aniso_U_33
_atom_site_aniso_U_23
_atom_site_aniso_U_13
_atom_site_aniso_U_12
C10 0.015(4) 0.028(4) 0.024(4) -0.001(3) 0.005(3) 0.000(3)
C11 0.025(5) 0.029(4) 0.027(4) 0.003(3) -0.002(3) 0.000(3)
C12 0.029(5) 0.027(4) 0.029(4) 0.004(3) -0.003(3) -0.001(3)
C13 0.023(5) 0.029(4) 0.030(4) 0.000(3) 0.005(3) -0.002(3)
C14 0.036(6) 0.027(4) 0.031(4) -0.006(3) -0.003(4) 0.003(3)
O14 0.051(5) 0.028(3) 0.035(4) -0.005(3) -0.012(3) 0.001(3)
O15 0.042(4) 0.034(4) 0.037(3) -0.005(3) -0.018(3) 0.001(3)
C15 0.026(5) 0.032(4) 0.029(4) -0.002(3) -0.007(4) 0.002(3)
C16 0.046(6) 0.029(4) 0.036(4) 0.001(3) -0.014(4) -0.002(4)
C17 0.007(4) 0.027(3) 0.026(4) 0.001(3) 0.007(3) -0.005(3)
C18 0.032(5) 0.023(4) 0.027(4) 0.005(3) -0.007(4) -0.002(3)
C19 0.041(6) 0.023(4) 0.031(4) 0.001(3) -0.011(4) 0.001(3)
C20 0.020(5) 0.025(3) 0.025(4) -0.004(3) 0.001(3) 0.000(3)
C21 0.034(6) 0.027(4) 0.026(5) -0.003(3) -0.002(4) 0.002(3)
C22 0.032(5) 0.026(3) 0.025(5) -0.001(3) 0.004(4) 0.000(3)
C23 0.040(6) 0.028(4) 0.031(5) 0.001(3) -0.003(4) 0.001(4)
C24 0.045(6) 0.023(4) 0.038(5) 0.000(3) -0.007(4) 0.002(4)
O24 0.054(5) 0.022(3) 0.045(4) 0.005(3) -0.014(3) 0.004(3)
C31 0.071(9) 0.030(5) 0.048(7) -0.003(4) -0.017(6) 0.009(5)
C32 0.049(7) 0.043(5) 0.040(6) 0.001(4) -0.015(5) 0.007(5)
C33 0.062(7) 0.028(6) 0.051(5) 0.006(5) -0.018(5) 0.007(5)
C41 0.073(9) 0.062(7) 0.043(6) -0.008(5) -0.006(5) 0.003(6)
Cl1 0.088(3) 0.132(4) 0.068(2) 0.021(2) -0.037(2) -0.007(3)
Cl2 0.149(4) 0.048(2) 0.098(3) -0.025(2) -0.007(3) 0.004(2)
C42 0.128(18) 0.026(8) 0.052(8) 0.000 -0.014(8) 0.000
Cl3 0.159(4) 0.081(3) 0.070(2) -0.033(2) 0.008(2) -0.053(3)

loop_
_atom_type_symbol
_atom_type_description
_atom_type_scat_dispersion_real
_atom_type_scat_dispersion_imag
_atom_type_scat_source
C C 0.0033 0.0016 'International Tables Vol C Tables 4.2.6.8 and 6.1.1.4'
H H 0.0000 0.0000 'International Tables Vol C Tables 4.2.6.8 and 6.1.1.4'
O O 0.0106 0.0060 'International Tables Vol C Tables 4.2.6.8 and 6.1.1.4'
Cl Cl 0.1484 0.1585 'International Tables Vol C Tables 4.2.6.8 and 6.1.1.4'

loop_
_geom_angle_atom_site_label_1
_geom_angle_atom_site_label_2
_geom_angle_atom_site_label_3
_geom_angle
_geom_angle_site_symmetry_1
_geom_angle_site_symmetry_3
C11 C10 C19 119.9(8) . .
C11 C10 C10 120.5(5) . 2_656
C19 C10 C10 119.5(5) . 2_656
C10 C11 C12 121.0(9) . .
C10 C11 H11 119.5 . .
C12 C11 H11 119.5 . .
C17 C12 C11 120.4(8) . .
C17 C12 C13 119.2(8) . .
C11 C12 C13 120.4(8) . .
C14 C13 C12 119.2(9) . .
C14 C13 H13 120.4 . .
C12 C13 H13 120.4 . .
C13 C14 O14 124.6(9) . .
C13 C14 C15 120.9(9) . .
O14 C14 C15 114.5(8) . .
C14 O14 C31 117.0(7) . .
C15 O15 C32 116.6(7) . .
C16 C15 O15 126.6(9) . .
C16 C15 C14 119.9(8) . .
O15 C15 C14 113.4(8) . .
C15 C16 C17 120.9(9) . .
C15 C16 H16 119.6 . .
C17 C16 H16 119.6 . .
C12 C17 C18 117.6(8) . .
C12 C17 C16 119.9(8) . .
C18 C17 C16 122.5(8) . .
C19 C18 C17 122.9(8) . .
C19 C18 H18 118.5 . .
C17 C18 H18 118.5 . .
C18 C19 C10 118.0(8) . .
C18 C19 C20 121.9(8) . .
C10 C19 C20 120.0(8) . .
C21 C20 C20 118.9(5) . 2_656
C21 C20 C19 120.8(8) . .
C20 C20 C19 120.2(5) 2_656 .
C20 C21 C22 122.6(8) . .
C20 C21 H21 118.7 . .
C22 C21 H21 118.7 . .
C21 C22 C22 118.4(5) . 2_656
C21 C22 C23 122.3(8) . .
C22 C22 C23 119.3(5) 2_656 .
C24 C23 C22 119.8(8) . .
C24 C23 H23 120.1 . .
C22 C23 H23 120.1 . .
C23 C24 O24 124.8(8) . .
C23 C24 C24 120.9(6) . 2_656
O24 C24 C24 114.3(5) . 2_656
C24 O24 C33 115.4(7) . .
O14 C31 H31A 109.5 . .
O14 C31 H31B 109.5 . .
H31A C31 H31B 109.5 . .
O14 C31 H31C 109.5 . .
H31A C31 H31C 109.5 . .
H31B C31 H31C 109.5 . .
O15 C32 H32A 109.5 . .
O15 C32 H32B 109.5 . .
H32A C32 H32B 109.5 . .
O15 C32 H32C 109.5 . .
H32A C32 H32C 109.5 . .
H32B C32 H32C 109.5 . .
O24 C33 H33A 109.5 . .
O24 C33 H33B 109.5 . .
H33A C33 H33B 109.5 . .
O24 C33 H33C 109.5 . .
H33A C33 H33C 109.5 . .
H33B C33 H33C 109.5 . .
Cl2 C41 Cl1 113.1(7) . .
Cl2 C41 H41A 109.0 . .
Cl1 C41 H41A 109.0 . .
Cl2 C41 H41B 109.0 . .
Cl1 C41 H41B 109.0 . .
H41A C41 H41B 107.8 . .
Cl3 C42 Cl3 112.8(9) . 2_656
Cl3 C42 H42A 109.0 . .
Cl3 C42 H42A 109.0 2_656 .
Cl3 C42 H42B 109.0 . .
Cl3 C42 H42B 109.0 2_656 .
H42A C42 H42B 107.8 . .

loop_
_geom_bond_atom_site_label_1
_geom_bond_atom_site_label_2
_geom_bond_distance
_geom_bond_site_symmetry_2
C10 C11 1.371(12) .
C10 C19 1.433(12) .
C10 C10 1.510(16) 2_656
C11 C12 1.407(12) .
C11 H11 0.9500 .
C12 C17 1.406(12) .
C12 C13 1.442(12) .
C13 C14 1.364(12) .
C13 H13 0.9500 .
C14 O14 1.372(11) .
C14 C15 1.443(13) .
O14 C31 1.420(11) .
O15 C15 1.363(10) .
O15 C32 1.422(11) .
C15 C16 1.347(13) .
C16 C17 1.416(12) .
C16 H16 0.9500 .
C17 C18 1.406(12) .
C18 C19 1.387(12) .
C18 H18 0.9500 .
C19 C20 1.495(12) .
C20 C21 1.374(12) .
C20 C20 1.423(16) 2_656
C21 C22 1.404(12) .
C21 H21 0.9500 .
C22 C22 1.415(17) 2_656
C22 C23 1.429(13) .
C23 C24 1.351(13) .
C23 H23 0.9500 .
C24 O24 1.379(11) .
C24 C24 1.426(19) 2_656
O24 C33 1.425(11) .
C31 H31A 0.9800 .
C31 H31B 0.9800 .
C31 H31C 0.9800 .
C32 H32A 0.9800 .
C32 H32B 0.9800 .
C32 H32C 0.9800 .
C33 H33A 0.9800 .
C33 H33B 0.9800 .
C33 H33C 0.9800 .
C41 Cl2 1.721(12) .
C41 Cl1 1.738(12) .
C41 H41A 0.9900 .
C41 H41B 0.9900 .
C42 Cl3 1.729(9) .
C42 Cl3 1.729(9) 2_656
C42 H42A 0.9900 .
C42 H42B 0.9900 .

loop_
_geom_torsion_atom_site_label_1
_geom_torsion_atom_site_label_2
_geom_torsion_atom_site_label_3
_geom_torsion_atom_site_label_4
_geom_torsion
_geom_torsion_site_symmetry_1
_geom_torsion_site_symmetry_4
C19 C10 C11 C12 0.8(14) . .
C10 C10 C11 C12 -178.0(10) 2_656 .
C10 C11 C12 C17 1.1(14) . .
C10 C11 C12 C13 -179.2(9) . .
C17 C12 C13 C14 1.7(14) . .
C11 C12 C13 C14 -178.0(10) . .
C12 C13 C14 O14 178.9(9) . .
C12 C13 C14 C15 -1.6(14) . .
C13 C14 O14 C31 1.3(15) . .
C15 C14 O14 C31 -178.2(9) . .
C32 O15 C15 C16 -4.0(15) . .
C32 O15 C15 C14 173.9(9) . .
C13 C14 C15 C16 -0.2(15) . .
O14 C14 C15 C16 179.4(9) . .
C13 C14 C15 O15 -178.2(9) . .
O14 C14 C15 O15 1.3(12) . .
O15 C15 C16 C17 179.7(9) . .
C14 C15 C16 C17 1.9(15) . .
C11 C12 C17 C18 -2.2(13) . .
C13 C12 C17 C18 178.1(9) . .
C11 C12 C17 C16 179.7(9) . .
C13 C12 C17 C16 0.0(13) . .
C15 C16 C17 C12 -1.8(15) . .
C15 C16 C17 C18 -179.8(10) . .
C12 C17 C18 C19 1.5(14) . .
C16 C17 C18 C19 179.6(10) . .
C17 C18 C19 C10 0.2(15) . .
C17 C18 C19 C20 -177.2(9) . .
C11 C10 C19 C18 -1.4(14) . .
C10 C10 C19 C18 177.4(10) 2_656 .
C11 C10 C19 C20 176.1(9) . .
C10 C10 C19 C20 -5.1(15) 2_656 .
C18 C19 C20 C21 -1.6(15) . .
C10 C19 C20 C21 -179.1(9) . .
C18 C19 C20 C20 176.1(11) . 2_656
C10 C19 C20 C20 -1.4(16) . 2_656
C20 C20 C21 C22 0.2(17) 2_656 .
C19 C20 C21 C22 177.9(9) . .
C20 C21 C22 C22 -0.8(17) . 2_656
C20 C21 C22 C23 -179.7(10) . .
C21 C22 C23 C24 179.0(10) . .
C22 C22 C23 C24 0.0(17) 2_656 .
C22 C23 C24 O24 179.5(10) . .
C22 C23 C24 C24 1.9(19) . 2_656
C23 C24 O24 C33 3.8(15) . .
C24 C24 O24 C33 -178.5(12) 2_656 .
